data_4327591
loop_
_publ_author_name
'Michael Rombach'
'Heinrich Vahrenkamp'

_publ_section_title
;
 Pyrazolylborate-Zinc-Hydrosulfide Complexes and Their Reactions
;
_journal_name_full 'Inorganic Chemistry'
_journal_page_first 6144
_journal_page_last 6150
_journal_paper_doi 10.1021/ic010510+
_journal_volume 40
_journal_year 2001
_chemical_formula_moiety 'C30 H29 B N6 S Zn'
_chemical_formula_sum 'C32 H32 B N7 S Zn'
_chemical_formula_weight 622.89
_chemical_melting_point 471
_chemical_name_common TpPhe,MeZnSH
_chemical_name_systematic
; 
Hydrotris(5-methyl-3-phenyl-pyrazol-1-yl)borato-zinc-hydrogensulfide 
;
_space_group_IT_number 14
_symmetry_cell_setting monoclinic
_symmetry_space_group_name_Hall '-P 2ybc'
_symmetry_space_group_name_H-M 'P 1 21/c 1'
_atom_sites_solution_hydrogens geom
_atom_sites_solution_primary direct
_atom_sites_solution_secondary difmap
_audit_creation_method SHELXL-97
_cell_angle_alpha 90.00
_cell_angle_beta 112.22(3)
_cell_angle_gamma 90.00
_cell_formula_units_Z 4
_cell_length_a 12.828(3)
_cell_length_b 23.793(5)
_cell_length_c 10.912(2)
_cell_measurement_reflns_used 25
_cell_measurement_temperature 293(2)
_cell_volume 3083.2(13)
_computing_cell_refinement 'CAD4 5.1'
_computing_data_collection 'CAD4 5.1'
_computing_data_reduction 'CADFOR und CADSEX'
_computing_molecular_graphics 'Bruker SHELXTL'
_computing_publication_material 'Bruker SHELXTL'
_computing_structure_refinement 'SHELXL-97 (Sheldrick, 1997), Bruker SHELXTL'
_computing_structure_solution 'SHELXS-97 (Sheldrick, 1990)'
_diffrn_ambient_temperature 293(2)
_diffrn_measured_fraction_theta_full 0.989
_diffrn_measured_fraction_theta_max 0.989
_diffrn_measurement_device_type Nonius-Turbo-CAD4
_diffrn_measurement_method Omega-2Theta
_diffrn_radiation_monochromator graphite
_diffrn_radiation_source 'fine-focus sealed tube'
_diffrn_radiation_type MoK\a
_diffrn_radiation_wavelength 0.71073
_diffrn_reflns_av_R_equivalents 0.0445
_diffrn_reflns_av_sigmaI/netI 0.0859
_diffrn_reflns_limit_h_max 15
_diffrn_reflns_limit_h_min -14
_diffrn_reflns_limit_k_max 29
_diffrn_reflns_limit_k_min 0
_diffrn_reflns_limit_l_max 0
_diffrn_reflns_limit_l_min -13
_diffrn_reflns_number 6260
_diffrn_reflns_theta_full 25.89
_diffrn_reflns_theta_max 25.89
_diffrn_reflns_theta_min 3.09
_diffrn_standards_decay_% 10%
_diffrn_standards_interval_count 'OCR every 200 refl.'
_diffrn_standards_interval_time 'ICR every 1800s'
_diffrn_standards_number 2
_exptl_absorpt_coefficient_mu 0.898
_exptl_absorpt_correction_T_max none
_exptl_absorpt_correction_T_min none
_exptl_absorpt_correction_type none
_exptl_absorpt_process_details none
_exptl_crystal_colour coulourless
_exptl_crystal_density_diffrn 1.342
_exptl_crystal_description isometric
_exptl_crystal_F_000 1296
_exptl_crystal_size_max 0.4
_exptl_crystal_size_mid 0.4
_exptl_crystal_size_min 0.3
_refine_diff_density_max 0.625
_refine_diff_density_min -0.711
_refine_diff_density_rms 0.093
_refine_ls_extinction_coef none
_refine_ls_extinction_method none
_refine_ls_goodness_of_fit_ref 1.041
_refine_ls_hydrogen_treatment Riding-Model
_refine_ls_matrix_type full
_refine_ls_number_parameters 379
_refine_ls_number_reflns 5937
_refine_ls_number_restraints 0
_refine_ls_restrained_S_all 1.041
_refine_ls_R_factor_all 0.1280
_refine_ls_R_factor_gt 0.0544
_refine_ls_shift/su_max 0.001
_refine_ls_shift/su_mean 0.000
_refine_ls_structure_factor_coef Fsqd
_refine_ls_weighting_details 'calc w=1/[\s^2^(Fo^2^)+(0.0383P)^2^+9.3230P] where P=(Fo^2^+2Fc^2^)/3'
_refine_ls_weighting_scheme calc
_refine_ls_wR_factor_gt 0.1129
_refine_ls_wR_factor_ref 0.1395
_reflns_number_gt 3718
_reflns_number_total 5937
_reflns_threshold_expression >2sigma(I)
_cod_data_source_file ic0105102B_1.cif
_cod_data_source_block M1
_cod_original_cell_volume 3083.2(11)
_cod_database_code 4327591

loop_
_symmetry_equiv_pos_as_xyz
'x, y, z'
'-x, y+1/2, -z+1/2'
'-x, -y, -z'
'x, -y-1/2, z-1/2'

loop_
_atom_site_label
_atom_site_type_symbol
_atom_site_fract_x
_atom_site_fract_y
_atom_site_fract_z
_atom_site_U_iso_or_equiv
_atom_site_adp_type
_atom_site_occupancy
_atom_site_symmetry_multiplicity
_atom_site_calc_flag
_atom_site_refinement_flags
Zn1 Zn 0.27146(5) 0.11189(2) 0.07773(5) 0.02332(15) Uani 1 1 d .
S1 S 0.32437(12) 0.12159(7) 0.29516(12) 0.0427(4) Uani 1 1 d .
H1 H 0.2664 0.0926 0.3335 0.064 Uiso 1 1 calc R
N1 N 0.1127(3) 0.13173(16) -0.0554(3) 0.0234(8) Uani 1 1 d .
N2 N 0.3518(3) 0.15092(17) -0.0342(4) 0.0261(9) Uani 1 1 d .
N3 N 0.2740(3) 0.03645(16) -0.0133(3) 0.0241(8) Uani 1 1 d .
N4 N 0.0969(3) 0.11727(16) -0.1836(3) 0.0248(8) Uani 1 1 d .
N5 N 0.2902(3) 0.14503(16) -0.1685(4) 0.0249(9) Uani 1 1 d .
N6 N 0.2484(3) 0.04212(16) -0.1472(3) 0.0238(8) Uani 1 1 d .
N7 N -0.0108(6) 0.0174(4) 0.1350(10) 0.108(3) Uani 1 1 d .
B1 B 0.1981(4) 0.0983(2) -0.2175(5) 0.0253(12) Uani 1 1 d .
H1 H 0.1727 0.0922 -0.3212 0.050 Uiso 1 1 d R
C1 C -0.0132(4) 0.12444(19) -0.2634(5) 0.0300(11) Uani 1 1 d .
C2 C -0.0698(4) 0.1418(2) -0.1853(5) 0.0323(11) Uani 1 1 d .
H2 H -0.1466 0.1486 -0.2124 0.039 Uiso 1 1 d R
C3 C 0.0100(4) 0.14692(19) -0.0578(5) 0.0262(10) Uani 1 1 d .
C4 C -0.0565(4) 0.1170(3) -0.4101(5) 0.0498(15) Uani 1 1 d .
H4A H -0.0226 0.1440 -0.4492 0.075 Uiso 1 1 d R
H4B H -0.1367 0.1217 -0.4465 0.075 Uiso 1 1 d R
H4C H -0.0379 0.0798 -0.4286 0.075 Uiso 1 1 d R
C5 C -0.0087(4) 0.16864(19) 0.0598(5) 0.0268(10) Uani 1 1 d .
C6 C 0.0708(4) 0.2021(2) 0.1551(5) 0.0325(12) Uani 1 1 d .
H6 H 0.1391 0.2100 0.1475 0.039 Uiso 1 1 d R
C7 C 0.0492(5) 0.2241(2) 0.2612(6) 0.0429(14) Uani 1 1 d .
H7 H 0.1027 0.2464 0.3236 0.051 Uiso 1 1 d R
C8 C -0.0520(5) 0.2123(2) 0.2735(6) 0.0463(15) Uani 1 1 d .
H8 H -0.0669 0.2272 0.3440 0.056 Uiso 1 1 d R
C9 C -0.1312(5) 0.1790(2) 0.1809(6) 0.0477(15) Uani 1 1 d .
H9 H -0.1983 0.1706 0.1910 0.057 Uiso 1 1 d R
C10 C -0.1109(4) 0.1573(2) 0.0738(5) 0.0366(12) Uani 1 1 d .
H10 H -0.1650 0.1352 0.0113 0.044 Uiso 1 1 d R
C11 C 0.3232(4) 0.1843(2) -0.2370(5) 0.0277(11) Uani 1 1 d .
C12 C 0.4086(4) 0.2158(2) -0.1474(5) 0.0302(11) Uani 1 1 d .
H12 H 0.4474 0.2454 -0.1663 0.036 Uiso 1 1 d R
C13 C 0.4253(4) 0.1935(2) -0.0221(5) 0.0259(10) Uani 1 1 d .
C14 C 0.2701(4) 0.1885(2) -0.3842(5) 0.0374(13) Uani 1 1 d .
H14A H 0.2790 0.1536 -0.4236 0.056 Uiso 1 1 d R
H14B H 0.3056 0.2182 -0.4137 0.056 Uiso 1 1 d R
H14C H 0.1914 0.1966 -0.4099 0.056 Uiso 1 1 d R
C15 C 0.5118(4) 0.2099(2) 0.1068(5) 0.0284(11) Uani 1 1 d .
C16 C 0.5539(4) 0.1709(2) 0.2109(5) 0.0310(11) Uani 1 1 d .
H16 H 0.5254 0.1345 0.1991 0.037 Uiso 1 1 d R
C17 C 0.6369(4) 0.1863(3) 0.3305(5) 0.0391(13) Uani 1 1 d .
H17 H 0.6637 0.1604 0.3991 0.047 Uiso 1 1 d R
C18 C 0.6805(4) 0.2411(3) 0.3480(6) 0.0430(15) Uani 1 1 d .
H18 H 0.7368 0.2514 0.4279 0.052 Uiso 1 1 d R
C19 C 0.6390(4) 0.2800(3) 0.2464(6) 0.0431(14) Uani 1 1 d .
H19 H 0.6686 0.3162 0.2588 0.052 Uiso 1 1 d R
C20 C 0.5561(4) 0.2648(2) 0.1264(5) 0.0367(13) Uani 1 1 d .
H20 H 0.5291 0.2912 0.0588 0.044 Uiso 1 1 d R
C21 C 0.2819(4) -0.0050(2) -0.1923(5) 0.0288(11) Uani 1 1 d .
C22 C 0.3296(4) -0.0416(2) -0.0879(5) 0.0321(11) Uani 1 1 d .
H22 H 0.3603 -0.0768 -0.0903 0.038 Uiso 1 1 d R
C23 C 0.3229(4) -0.01434(19) 0.0227(4) 0.0239(10) Uani 1 1 d .
C24 C 0.2662(5) -0.0136(2) -0.3342(5) 0.0430(14) Uani 1 1 d .
H24A H 0.1888 -0.0221 -0.3860 0.064 Uiso 1 1 d R
H24B H 0.3131 -0.0439 -0.3410 0.064 Uiso 1 1 d R
H24C H 0.2872 0.0204 -0.3667 0.064 Uiso 1 1 d R
C25 C 0.3571(4) -0.03444(19) 0.1607(4) 0.0259(10) Uani 1 1 d .
C26 C 0.2868(4) -0.0256(2) 0.2287(5) 0.0399(13) Uani 1 1 d .
H26 H 0.2181 -0.0076 0.1868 0.048 Uiso 1 1 d R
C27 C 0.3204(5) -0.0424(3) 0.3607(5) 0.0457(15) Uani 1 1 d .
H27 H 0.2733 -0.0358 0.4064 0.055 Uiso 1 1 d R
C28 C 0.4217(5) -0.0689(2) 0.4229(5) 0.0434(14) Uani 1 1 d .
H28 H 0.4430 -0.0808 0.5102 0.052 Uiso 1 1 d R
C29 C 0.4902(5) -0.0793(3) 0.3544(6) 0.0532(17) Uani 1 1 d .
H29 H 0.5600 -0.0961 0.3976 0.064 Uiso 1 1 d R
C30 C 0.4584(5) -0.0628(2) 0.2231(5) 0.0425(14) Uani 1 1 d .
H30 H 0.5041 -0.0712 0.1766 0.051 Uiso 1 1 d R
C31 C 0.0444(13) 0.0478(8) 0.3643(14) 0.274(14) Uani 1 1 d .
H31A H 0.0192 0.0240 0.4186 0.412 Uiso 1 1 calc R
H31B H 0.0137 0.0848 0.3613 0.412 Uiso 1 1 calc R
H31C H 0.1251 0.0497 0.4009 0.412 Uiso 1 1 calc R
C32 C 0.0150(9) 0.0299(5) 0.260(3) 0.242(14) Uani 1 1 d .

loop_
_atom_site_aniso_label
_atom_site_aniso_U_11
_atom_site_aniso_U_22
_atom_site_aniso_U_33
_atom_site_aniso_U_23
_atom_site_aniso_U_13
_atom_site_aniso_U_12
Zn1 0.0258(3) 0.0276(3) 0.0175(2) -0.0015(3) 0.0093(2) 0.0009(3)
S1 0.0494(8) 0.0583(10) 0.0188(6) -0.0034(6) 0.0111(6) 0.0108(7)
N1 0.028(2) 0.025(2) 0.0184(18) 0.0009(15) 0.0108(16) 0.0013(16)
N2 0.028(2) 0.031(2) 0.0188(19) -0.0043(17) 0.0082(16) -0.0028(18)
N3 0.028(2) 0.026(2) 0.0198(19) -0.0014(16) 0.0106(16) 0.0008(17)
N4 0.026(2) 0.028(2) 0.0202(18) 0.0012(17) 0.0085(16) -0.0001(18)
N5 0.029(2) 0.030(2) 0.0185(19) -0.0022(17) 0.0116(17) -0.0011(18)
N6 0.025(2) 0.030(2) 0.0161(18) -0.0034(16) 0.0075(15) -0.0017(17)
N7 0.059(5) 0.089(6) 0.176(9) 0.070(6) 0.046(6) 0.003(4)
B1 0.026(3) 0.033(3) 0.016(2) -0.001(2) 0.008(2) -0.005(2)
C1 0.025(2) 0.031(3) 0.030(3) -0.002(2) 0.005(2) -0.002(2)
C2 0.020(2) 0.036(3) 0.037(3) 0.003(2) 0.007(2) 0.005(2)
C3 0.023(2) 0.024(3) 0.034(3) 0.006(2) 0.014(2) 0.003(2)
C4 0.031(3) 0.076(4) 0.031(3) -0.009(3) -0.001(2) 0.002(3)
C5 0.029(3) 0.018(2) 0.037(3) 0.006(2) 0.017(2) 0.006(2)
C6 0.036(3) 0.029(3) 0.038(3) 0.003(2) 0.020(2) 0.004(2)
C7 0.054(4) 0.034(3) 0.044(3) -0.009(3) 0.023(3) -0.001(3)
C8 0.066(4) 0.041(3) 0.047(3) -0.004(3) 0.038(3) 0.006(3)
C9 0.054(4) 0.046(4) 0.061(4) 0.005(3) 0.042(3) 0.009(3)
C10 0.031(3) 0.039(3) 0.043(3) 0.002(2) 0.018(2) 0.002(2)
C11 0.028(3) 0.034(3) 0.028(2) 0.003(2) 0.018(2) 0.006(2)
C12 0.032(3) 0.030(3) 0.035(3) 0.000(2) 0.019(2) -0.005(2)
C13 0.024(2) 0.029(3) 0.029(3) -0.008(2) 0.015(2) -0.002(2)
C14 0.040(3) 0.047(3) 0.031(3) 0.009(2) 0.021(2) 0.005(3)
C15 0.022(2) 0.037(3) 0.033(3) -0.006(2) 0.019(2) -0.001(2)
C16 0.023(2) 0.036(3) 0.037(3) -0.008(2) 0.015(2) 0.000(2)
C17 0.024(3) 0.057(4) 0.035(3) -0.008(3) 0.010(2) 0.004(3)
C18 0.018(3) 0.068(4) 0.040(3) -0.025(3) 0.008(2) -0.005(3)
C19 0.031(3) 0.053(4) 0.052(4) -0.024(3) 0.022(3) -0.020(3)
C20 0.036(3) 0.041(3) 0.041(3) -0.008(2) 0.024(3) -0.010(2)
C21 0.031(3) 0.028(3) 0.028(3) -0.009(2) 0.011(2) -0.002(2)
C22 0.035(3) 0.029(3) 0.035(3) -0.008(2) 0.017(2) 0.002(2)
C23 0.020(2) 0.027(3) 0.027(2) -0.003(2) 0.011(2) 0.0012(19)
C24 0.062(4) 0.039(3) 0.029(3) -0.012(2) 0.019(3) 0.003(3)
C25 0.024(2) 0.023(2) 0.028(2) 0.001(2) 0.007(2) 0.001(2)
C26 0.033(3) 0.053(4) 0.036(3) 0.011(3) 0.016(2) 0.015(3)
C27 0.054(4) 0.055(4) 0.037(3) 0.009(3) 0.027(3) 0.010(3)
C28 0.049(4) 0.044(3) 0.031(3) 0.013(3) 0.008(3) -0.002(3)
C29 0.042(3) 0.065(4) 0.047(4) 0.024(3) 0.011(3) 0.024(3)
C30 0.037(3) 0.052(4) 0.041(3) 0.009(3) 0.017(3) 0.010(3)
C31 0.158(14) 0.35(3) 0.190(14) -0.203(16) -0.075(11) 0.151(16)
C32 0.041(6) 0.083(8) 0.48(3) -0.128(15) -0.032(13) 0.022(5)

loop_
_atom_type_symbol
_atom_type_description
_atom_type_scat_dispersion_real
_atom_type_scat_dispersion_imag
_atom_type_scat_source
C C 0.0033 0.0016 'International Tables Vol C Tables 4.2.6.8 and 6.1.1.4'
H H 0.0000 0.0000 'International Tables Vol C Tables 4.2.6.8 and 6.1.1.4'
B B 0.0013 0.0007 'International Tables Vol C Tables 4.2.6.8 and 6.1.1.4'
N N 0.0061 0.0033 'International Tables Vol C Tables 4.2.6.8 and 6.1.1.4'
S S 0.1246 0.1234 'International Tables Vol C Tables 4.2.6.8 and 6.1.1.4'
Zn Zn 0.2839 1.4301 'International Tables Vol C Tables 4.2.6.8 and 6.1.1.4'

loop_
_geom_angle_atom_site_label_1
_geom_angle_atom_site_label_2
_geom_angle_atom_site_label_3
_geom_angle
_geom_angle_publ_flag
N3 Zn1 N1 92.93(15) y
N3 Zn1 N2 90.23(15) y
N1 Zn1 N2 93.44(15) y
N3 Zn1 S1 123.55(11) y
N1 Zn1 S1 123.47(11) y
N2 Zn1 S1 124.04(11) y
C3 N1 N4 106.1(4) y
C3 N1 Zn1 140.2(3) y
N4 N1 Zn1 112.7(3) y
C13 N2 N5 106.1(4) y
C13 N2 Zn1 138.9(3) y
N5 N2 Zn1 111.3(3) y
C23 N3 N6 107.2(3) y
C23 N3 Zn1 136.9(3) y
N6 N3 Zn1 112.7(3) y
C1 N4 N1 109.7(4) y
C1 N4 B1 130.2(4) y
N1 N4 B1 120.0(3) y
C11 N5 N2 109.9(4) y
C11 N5 B1 130.8(4) y
N2 N5 B1 119.3(4) y
C21 N6 N3 108.8(4) y
C21 N6 B1 131.3(4) y
N3 N6 B1 119.7(4) y
N4 B1 N6 111.2(4) y
N4 B1 N5 107.8(4) y
N6 B1 N5 108.9(4) y
N4 C1 C2 107.7(4) y
N4 C1 C4 123.1(4) y
C2 C1 C4 129.1(4) y
C1 C2 C3 106.6(4) y
N1 C3 C2 109.8(4) y
N1 C3 C5 123.3(4) y
C2 C3 C5 126.8(4) y
C6 C5 C10 118.5(5) y
C6 C5 C3 122.1(4) y
C10 C5 C3 119.4(4) y
C7 C6 C5 121.0(5) y
C6 C7 C8 119.7(5) y
C9 C8 C7 120.2(5) y
C10 C9 C8 120.6(5) y
C9 C10 C5 120.1(5) y
N5 C11 C12 108.2(4) y
N5 C11 C14 121.8(4) y
C12 C11 C14 129.9(5) y
C11 C12 C13 105.8(4) y
N2 C13 C12 110.0(4) y
N2 C13 C15 122.3(4) y
C12 C13 C15 127.6(4) y
C20 C15 C16 118.7(5) y
C20 C15 C13 120.3(5) y
C16 C15 C13 121.0(4) y
C17 C16 C15 120.6(5) y
C16 C17 C18 119.9(5) y
C19 C18 C17 119.9(5) y
C20 C19 C18 120.4(5) y
C19 C20 C15 120.4(5) y
N6 C21 C22 108.8(4) y
N6 C21 C24 123.4(4) y
C22 C21 C24 127.8(4) y
C21 C22 C23 105.5(4) y
N3 C23 C22 109.7(4) y
N3 C23 C25 120.8(4) y
C22 C23 C25 129.5(4) y
C26 C25 C30 119.2(5) y
C26 C25 C23 119.6(4) y
C30 C25 C23 121.1(4) y
C25 C26 C27 120.0(5) y
C28 C27 C26 120.5(5) y
C27 C28 C29 119.6(5) y
C28 C29 C30 120.8(5) y
C29 C30 C25 119.8(5) y
N7 C32 C31 170(3) y

loop_
_geom_bond_atom_site_label_1
_geom_bond_atom_site_label_2
_geom_bond_distance
_geom_bond_publ_flag
Zn1 N3 2.058(4) y
Zn1 N1 2.060(4) y
Zn1 N2 2.090(4) y
Zn1 S1 2.2193(14) y
N1 C3 1.357(6) y
N1 N4 1.379(5) y
N2 C13 1.357(6) y
N2 N5 1.384(5) y
N3 C23 1.350(6) y
N3 N6 1.377(5) y
N4 C1 1.361(6) y
N4 B1 1.546(6) y
N5 C11 1.359(6) y
N5 B1 1.562(6) y
N6 C21 1.359(6) y
N6 B1 1.555(6) y
N7 C32 1.32(2) y
C1 C2 1.376(7) y
C1 C4 1.493(7) y
C2 C3 1.386(7) y
C3 C5 1.484(6) y
C5 C6 1.397(7) y
C5 C10 1.403(7) y
C6 C7 1.390(7) y
C7 C8 1.383(8) y
C8 C9 1.380(8) y
C9 C10 1.389(7) y
C11 C12 1.382(7) y
C11 C14 1.492(6) y
C12 C13 1.405(6) y
C13 C15 1.477(6) y
C15 C20 1.408(7) y
C15 C16 1.406(7) y
C16 C17 1.386(7) y
C17 C18 1.403(8) y
C18 C19 1.387(8) y
C19 C20 1.386(7) y
C21 C22 1.380(7) y
C21 C24 1.497(6) y
C22 C23 1.401(6) y
C23 C25 1.479(6) y
C25 C26 1.384(7) y
C25 C30 1.392(7) y
C26 C27 1.397(7) y
C27 C28 1.370(8) y
C28 C29 1.375(8) y
C29 C30 1.390(8) y
C31 C32 1.13(2) y

loop_
_cod_changelog_entry_id
_cod_changelog_entry_author
_cod_changelog_entry_date
_cod_changelog_entry_text
1 'Vaitkus, Antanas' 2024-11-15T14:40:08+02:00
;
 Removed multiple data items that had the 'y' placeholder value.
;
